data_4085717
loop_
_publ_author_name
'Fleckhaus, Andr\'e'
'Mousa, Abdelrazek H.'
'Lawal, Nasir Sallau'
'Kazemifar, Nitsa Kiriakidou'
'Wendt, Ola F.'

_publ_section_title
;
 Aromatic PCN Palladium Pincer Complexes. Probing the Hemilability through
 Reactions with Nucleophiles
;
_journal_issue 9
_journal_name_full Organometallics
_journal_page_first 1627
_journal_paper_doi 10.1021/om501231k
_journal_volume 34
_journal_year 2015
_chemical_formula_moiety 'C22 H39 Cl N P Pd'
_chemical_formula_sum 'C22 H39 Cl N P Pd'
_chemical_formula_weight 490.36
_chemical_name_systematic
;
 ?
;
_space_group_crystal_system orthorhombic
_space_group_IT_number 29
_space_group_name_Hall 'P 2c -2ac'
_space_group_name_H-M_alt 'P c a 21'
_symmetry_space_group_name_Hall 'P 2c -2ac'
_symmetry_space_group_name_H-M 'P c a 21'
_atom_sites_solution_hydrogens geom
_atom_sites_solution_primary direct
_audit_creation_date 2014-12-01
_audit_creation_method
;
Olex2 1.2
(compiled 2014.11.28 svn.r3106 for OlexSys, GUI svn.r4957)
;
_cell_angle_alpha 90
_cell_angle_beta 90
_cell_angle_gamma 90
_cell_formula_units_Z 4
_cell_length_a 11.128(11)
_cell_length_b 12.203(16)
_cell_length_c 17.944(14)
_cell_measurement_temperature 293(2)
_cell_measurement_theta_max 33.3196
_cell_measurement_theta_min 2.4721
_cell_volume 2437(4)
_computing_cell_refinement
;
CrysAlisPro, Agilent Technologies,
Version 1.171.35.19 (release 27-10-2011 CrysAlis171 .NET)
(compiled Oct 27 2011,15:02:11)
;
_computing_data_collection
;
CrysAlisPro, Agilent Technologies,
Version 1.171.35.19 (release 27-10-2011 CrysAlis171 .NET)
(compiled Oct 27 2011,15:02:11)
;
_computing_data_reduction
;
CrysAlisPro, Agilent Technologies,
Version 1.171.35.19 (release 27-10-2011 CrysAlis171 .NET)
(compiled Oct 27 2011,15:02:11)
;
_computing_publication_material 'Olex2 (Dolomanov et al., 2009)'
_computing_structure_refinement 'ShelXL (Sheldrick, 2008)'
_computing_structure_solution 'ShelXS (Sheldrick, 2008)'
_diffrn_ambient_temperature 293.0
_diffrn_detector_area_resol_mean 16.1829
_diffrn_measured_fraction_theta_full 0.997
_diffrn_measured_fraction_theta_max 0.947
_diffrn_measurement_device_type 'Xcalibur, Sapphire3'
_diffrn_measurement_method '\w scans'
_diffrn_radiation_monochromator graphite
_diffrn_radiation_source 'Enhance (Mo) X-ray Source'
_diffrn_radiation_type MoK\a
_diffrn_radiation_wavelength 0.71073
_diffrn_reflns_av_R_equivalents 0.1050
_diffrn_reflns_av_unetI/netI 0.1225
_diffrn_reflns_laue_measured_fraction_full 0.996
_diffrn_reflns_laue_measured_fraction_max 0.947
_diffrn_reflns_limit_h_max 16
_diffrn_reflns_limit_h_min -13
_diffrn_reflns_limit_k_max 16
_diffrn_reflns_limit_k_min -18
_diffrn_reflns_limit_l_max 27
_diffrn_reflns_limit_l_min -26
_diffrn_reflns_number 22608
_diffrn_reflns_point_group_measured_fraction_full 0.983
_diffrn_reflns_point_group_measured_fraction_max 0.909
_diffrn_reflns_theta_full 25.000
_diffrn_reflns_theta_max 33.304
_diffrn_reflns_theta_min 2.477
_exptl_absorpt_coefficient_mu 0.943
_exptl_absorpt_correction_T_max 1.00000
_exptl_absorpt_correction_T_min 0.70909
_exptl_absorpt_correction_type multi-scan
_exptl_absorpt_process_details
;
CrysAlisPro, Agilent Technologies,
Version 1.171.35.19 (release 27-10-2011 CrysAlis171 .NET)
(compiled Oct 27 2011,15:02:11)
Empirical absorption correction using spherical harmonics,
 implemented in SCALE3 ABSPACK scaling algorithm.
;
_exptl_crystal_colour yellow
_exptl_crystal_density_diffrn 1.337
_exptl_crystal_description prism
_exptl_crystal_F_000 1024
_exptl_crystal_size_max 0.2
_exptl_crystal_size_mid 0.1
_exptl_crystal_size_min 0.1
_refine_diff_density_max 1.032
_refine_diff_density_min -0.924
_refine_diff_density_rms 0.107
_refine_ls_abs_structure_details
;
 Flack x determined using 1304 quotients [(I+)-(I-)]/[(I+)+(I-)]
 (Parsons and Flack (2004), Acta Cryst. A60, s61).
;
_refine_ls_abs_structure_Flack 0.26(2)
_refine_ls_extinction_method none
_refine_ls_goodness_of_fit_ref 0.953
_refine_ls_hydrogen_treatment constr
_refine_ls_matrix_type full
_refine_ls_number_parameters 243
_refine_ls_number_reflns 8549
_refine_ls_number_restraints 1
_refine_ls_restrained_S_all 0.953
_refine_ls_R_factor_all 0.1358
_refine_ls_R_factor_gt 0.0574
_refine_ls_shift/su_max 0.000
_refine_ls_shift/su_mean 0.000
_refine_ls_structure_factor_coef Fsqd
_refine_ls_weighting_details
;
 w=1/[\s^2^(Fo^2^)+(0.0407P)^2^]
 where P=(Fo^2^+2Fc^2^)/3
;
_refine_ls_weighting_scheme calc
_refine_ls_wR_factor_gt 0.1000
_refine_ls_wR_factor_ref 0.1474
_reflns_Friedel_coverage 0.867
_reflns_friedel_fraction_full 0.969
_reflns_friedel_fraction_max 0.868
_reflns_number_gt 4413
_reflns_number_total 8549
_reflns_threshold_expression 'I > 2\s(I)'
_cod_data_source_file om501231k_si_002.cif
_cod_data_source_block compound6
_cod_depositor_comments 'Adding full bibliography for 4085715--4085720.cif.'
_cod_database_code 4085717
_shelxl_version_number 2013-2
_shelx_space_group_comment
;
The symmetry employed for this shelxl refinement is uniquely defined
by the following loop, which should always be used as a source of
symmetry information in preference to the above space-group names.
They are only intended as comments.
;
_olex2_refinement_description
;
1. Fixed Uiso
 At 1.2 times of:
  All C(H) groups, All C(H,H) groups
 At 1.5 times of:
  All C(H,H,H) groups
2.a Secondary CH2 refined with riding coordinates:
 C8(H8A,H8B), C7(H7A,H7B), C17(H17A,H17B), C20(H20A,H20B), C21(H21A,H21B),
 C18(H18A,H18B)
2.b Aromatic/amide H refined with riding coordinates:
 C3(H3), C5(H5), C4(H4)
2.c Idealised Me refined as rotating group:
 C16(H16A,H16B,H16C), C14(H14A,H14B,H14C), C15(H15A,H15B,H15C), C11(H11A,H11B,
 H11C), C12(H12A,H12B,H12C), C10(H10A,H10B,H10C), C19(H19A,H19B,H19C), C22(H22A,
 H22B,H22C)
;

loop_
_space_group_symop_operation_xyz
'x, y, z'
'-x, -y, z+1/2'
'-x+1/2, y, z+1/2'
'x+1/2, -y, z'

loop_
_atom_site_label
_atom_site_type_symbol
_atom_site_fract_x
_atom_site_fract_y
_atom_site_fract_z
_atom_site_U_iso_or_equiv
_atom_site_adp_type
_atom_site_occupancy
_atom_site_site_symmetry_order
_atom_site_calc_flag
_atom_site_refinement_flags_posn
Pd1 Pd -0.57286(4) -0.24119(4) -0.36458(4) 0.04420(17) Uani 1 1 d .
P1 P -0.67145(17) -0.25393(16) -0.47192(13) 0.0400(4) Uani 1 1 d .
C8 C -0.3176(8) -0.2126(11) -0.3122(7) 0.088(4) Uani 1 1 d .
H8A H -0.2642 -0.2646 -0.2883 0.105 Uiso 1 1 calc R
H8B H -0.2865 -0.1395 -0.3032 0.105 Uiso 1 1 calc R
C1 C -0.4318(7) -0.2495(7) -0.4317(7) 0.044(3) Uani 1 1 d .
Cl1 Cl -0.7338(2) -0.2369(2) -0.27594(14) 0.0757(8) Uani 1 1 d .
C2 C -0.4367(7) -0.2691(7) -0.5065(6) 0.040(2) Uani 1 1 d .
C3 C -0.3304(7) -0.2710(6) -0.5491(5) 0.052(2) Uani 1 1 d .
H3 H -0.3331 -0.2825 -0.6003 0.062 Uiso 1 1 calc R
C6 C -0.3198(9) -0.2341(7) -0.3943(5) 0.048(2) Uani 1 1 d .
C5 C -0.2179(8) -0.2385(6) -0.4375(6) 0.058(2) Uani 1 1 d .
H5 H -0.1434 -0.2298 -0.4148 0.069 Uiso 1 1 calc R
C4 C -0.2226(8) -0.2554(6) -0.5134(6) 0.062(3) Uani 1 1 d .
H4 H -0.1517 -0.2562 -0.5408 0.074 Uiso 1 1 calc R
C7 C -0.5566(6) -0.2941(7) -0.5417(6) 0.053(2) Uani 1 1 d .
H7A H -0.5630 -0.3716 -0.5532 0.064 Uiso 1 1 calc R
H7B H -0.5668 -0.2526 -0.5873 0.064 Uiso 1 1 calc R
N1 N -0.4380(7) -0.2220(9) -0.2794(6) 0.070(3) Uani 1 1 d .
C16 C -0.7965(10) -0.1206(9) -0.5763(6) 0.089(3) Uani 1 1 d .
H16A H -0.7478 -0.1526 -0.6147 0.134 Uiso 1 1 calc GR
H16B H -0.8180 -0.0472 -0.5903 0.134 Uiso 1 1 calc GR
H16C H -0.8680 -0.1635 -0.5697 0.134 Uiso 1 1 calc GR
C13 C -0.7263(7) -0.1180(7) -0.5039(5) 0.058(2) Uani 1 1 d .
C14 C -0.6150(8) -0.0454(7) -0.5147(7) 0.082(3) Uani 1 1 d .
H14A H -0.5766 -0.0336 -0.4675 0.123 Uiso 1 1 calc GR
H14B H -0.6388 0.0238 -0.5354 0.123 Uiso 1 1 calc GR
H14C H -0.5599 -0.0809 -0.5480 0.123 Uiso 1 1 calc GR
C15 C -0.8011(8) -0.0657(8) -0.4438(6) 0.080(3) Uani 1 1 d .
H15A H -0.8758 -0.1045 -0.4390 0.119 Uiso 1 1 calc GR
H15B H -0.8169 0.0093 -0.4567 0.119 Uiso 1 1 calc GR
H15C H -0.7584 -0.0685 -0.3974 0.119 Uiso 1 1 calc GR
C9 C -0.7853(7) -0.3655(7) -0.4789(6) 0.064(2) Uani 1 1 d .
C11 C -0.8155(9) -0.3984(9) -0.5579(6) 0.088(3) Uani 1 1 d .
H11A H -0.8458 -0.3359 -0.5844 0.132 Uiso 1 1 calc GR
H11B H -0.8755 -0.4550 -0.5572 0.132 Uiso 1 1 calc GR
H11C H -0.7445 -0.4251 -0.5822 0.132 Uiso 1 1 calc GR
C17 C -0.4636(8) -0.1224(10) -0.2329(5) 0.077(3) Uani 1 1 d .
H17A H -0.3968 -0.1116 -0.1989 0.093 Uiso 1 1 calc R
H17B H -0.5344 -0.1370 -0.2029 0.093 Uiso 1 1 calc R
C20 C -0.4437(9) -0.3190(13) -0.2280(7) 0.091(5) Uani 1 1 d .
H20A H -0.5206 -0.3186 -0.2026 0.109 Uiso 1 1 calc R
H20B H -0.3814 -0.3116 -0.1906 0.109 Uiso 1 1 calc R
C21 C -0.4285(12) -0.4274(12) -0.2668(7) 0.120(5) Uani 1 1 d .
H21A H -0.3467 -0.4330 -0.2852 0.144 Uiso 1 1 calc R
H21B H -0.4820 -0.4300 -0.3095 0.144 Uiso 1 1 calc R
C12 C -0.9016(7) -0.3294(9) -0.4381(7) 0.091(4) Uani 1 1 d .
H12A H -0.8825 -0.3083 -0.3880 0.137 Uiso 1 1 calc GR
H12B H -0.9576 -0.3893 -0.4373 0.137 Uiso 1 1 calc GR
H12C H -0.9368 -0.2684 -0.4639 0.137 Uiso 1 1 calc GR
C10 C -0.7343(9) -0.4610(8) -0.4366(7) 0.095(4) Uani 1 1 d .
H10A H -0.6623 -0.4859 -0.4608 0.143 Uiso 1 1 calc GR
H10B H -0.7921 -0.5193 -0.4355 0.143 Uiso 1 1 calc GR
H10C H -0.7159 -0.4387 -0.3866 0.143 Uiso 1 1 calc GR
C18 C -0.4840(12) -0.0168(12) -0.2751(7) 0.106(4) Uani 1 1 d .
H18A H -0.4104 0.0020 -0.3011 0.127 Uiso 1 1 calc R
H18B H -0.5455 -0.0293 -0.3124 0.127 Uiso 1 1 calc R
C19 C -0.5200(11) 0.0770(11) -0.2293(8) 0.112(4) Uani 1 1 d .
H19A H -0.5173 0.1426 -0.2588 0.168 Uiso 1 1 calc GR
H19B H -0.4661 0.0840 -0.1878 0.168 Uiso 1 1 calc GR
H19C H -0.6003 0.0659 -0.2113 0.168 Uiso 1 1 calc GR
C22 C -0.4542(18) -0.5242(14) -0.2172(9) 0.204(10) Uani 1 1 d .
H22A H -0.4486 -0.5905 -0.2457 0.305 Uiso 1 1 calc GR
H22B H -0.5337 -0.5175 -0.1969 0.305 Uiso 1 1 calc GR
H22C H -0.3967 -0.5261 -0.1774 0.305 Uiso 1 1 calc GR

loop_
_atom_site_aniso_label
_atom_site_aniso_U_11
_atom_site_aniso_U_22
_atom_site_aniso_U_33
_atom_site_aniso_U_23
_atom_site_aniso_U_13
_atom_site_aniso_U_12
Pd1 0.0290(2) 0.0707(4) 0.0329(3) -0.0024(7) 0.0025(3) 0.00224(19)
P1 0.0312(8) 0.0484(11) 0.0404(12) -0.0069(9) -0.0020(8) 0.0043(7)
C8 0.029(4) 0.172(11) 0.062(8) -0.020(8) 0.006(5) -0.001(6)
C1 0.026(4) 0.054(5) 0.053(8) 0.004(4) 0.004(3) 0.004(3)
Cl1 0.0419(11) 0.135(2) 0.0499(15) -0.0130(16) 0.0145(11) -0.0046(11)
C2 0.045(4) 0.047(5) 0.028(4) 0.002(3) 0.007(3) 0.002(3)
C3 0.051(5) 0.061(5) 0.044(5) 0.002(4) 0.018(4) 0.008(4)
C6 0.050(5) 0.083(7) 0.011(3) 0.004(4) 0.004(3) 0.004(4)
C5 0.036(4) 0.073(6) 0.064(6) 0.001(5) 0.018(4) -0.001(3)
C4 0.042(5) 0.072(6) 0.071(7) 0.005(5) 0.025(5) 0.003(3)
C7 0.044(4) 0.059(5) 0.057(6) -0.014(4) 0.000(4) 0.007(3)
N1 0.055(5) 0.132(9) 0.022(5) -0.007(6) -0.001(3) 0.003(4)
C16 0.106(8) 0.090(8) 0.072(7) 0.005(6) -0.034(7) 0.026(6)
C13 0.063(5) 0.055(5) 0.058(6) -0.004(4) -0.010(5) 0.017(4)
C14 0.092(6) 0.059(6) 0.096(8) 0.020(6) -0.003(7) 0.002(5)
C15 0.078(6) 0.073(7) 0.087(8) -0.002(6) 0.011(6) 0.027(5)
C9 0.059(5) 0.065(6) 0.067(6) -0.023(5) -0.008(5) -0.007(4)
C11 0.078(6) 0.093(7) 0.093(8) -0.035(7) -0.025(6) -0.015(6)
C17 0.057(5) 0.136(10) 0.039(5) -0.022(6) -0.003(4) -0.019(6)
C20 0.066(7) 0.160(14) 0.047(7) 0.020(9) 0.000(5) 0.040(7)
C21 0.140(11) 0.148(13) 0.072(9) 0.004(9) -0.003(8) 0.080(9)
C12 0.046(5) 0.113(9) 0.115(9) -0.014(8) 0.006(6) -0.020(5)
C10 0.100(8) 0.063(6) 0.123(10) 0.007(7) 0.003(8) -0.021(6)
C18 0.123(10) 0.124(12) 0.071(9) -0.017(8) 0.013(8) -0.049(8)
C19 0.111(9) 0.132(12) 0.093(10) -0.009(9) -0.006(8) -0.023(8)
C22 0.33(3) 0.166(17) 0.113(13) 0.068(13) 0.066(17) 0.141(17)

loop_
_atom_type_symbol
_atom_type_description
_atom_type_scat_dispersion_real
_atom_type_scat_dispersion_imag
_atom_type_scat_source
C C 0.0033 0.0016 'International Tables Vol C Tables 4.2.6.8 and 6.1.1.4'
H H 0.0000 0.0000 'International Tables Vol C Tables 4.2.6.8 and 6.1.1.4'
Cl Cl 0.1484 0.1585 'International Tables Vol C Tables 4.2.6.8 and 6.1.1.4'
N N 0.0061 0.0033 'International Tables Vol C Tables 4.2.6.8 and 6.1.1.4'
P P 0.1023 0.0942 'International Tables Vol C Tables 4.2.6.8 and 6.1.1.4'
Pd Pd -0.9988 1.0072 'International Tables Vol C Tables 4.2.6.8 and 6.1.1.4'

loop_
_geom_angle_atom_site_label_1
_geom_angle_atom_site_label_2
_geom_angle_atom_site_label_3
_geom_angle
P1 Pd1 Cl1 102.01(12)
C1 Pd1 P1 82.0(3)
C1 Pd1 Cl1 175.6(3)
C1 Pd1 N1 83.4(4)
N1 Pd1 P1 165.1(3)
N1 Pd1 Cl1 92.7(3)
C7 P1 Pd1 105.3(3)
C7 P1 C13 104.7(4)
C7 P1 C9 103.3(4)
C13 P1 Pd1 111.6(3)
C13 P1 C9 114.1(4)
C9 P1 Pd1 116.4(3)
H8A C8 H8B 108.0
C6 C8 H8A 109.3
C6 C8 H8B 109.3
N1 C8 H8A 109.3
N1 C8 H8B 109.3
N1 C8 C6 111.4(10)
C2 C1 Pd1 125.1(7)
C2 C1 C6 121.4(8)
C6 C1 Pd1 113.5(8)
C1 C2 C3 120.2(8)
C1 C2 C7 118.9(8)
C3 C2 C7 120.8(8)
C2 C3 H3 120.7
C4 C3 C2 118.5(9)
C4 C3 H3 120.7
C1 C6 C8 120.0(10)
C5 C6 C8 123.3(10)
C5 C6 C1 116.7(8)
C6 C5 H5 118.9
C6 C5 C4 122.1(9)
C4 C5 H5 118.9
C3 C4 C5 121.0(9)
C3 C4 H4 119.5
C5 C4 H4 119.5
P1 C7 H7A 110.6
P1 C7 H7B 110.6
C2 C7 P1 105.9(6)
C2 C7 H7A 110.6
C2 C7 H7B 110.6
H7A C7 H7B 108.7
C8 N1 Pd1 111.1(8)
C8 N1 C17 109.4(9)
C8 N1 C20 110.2(9)
C17 N1 Pd1 110.5(6)
C17 N1 C20 106.8(9)
C20 N1 Pd1 108.7(7)
H16A C16 H16B 109.5
H16A C16 H16C 109.5
H16B C16 H16C 109.5
C13 C16 H16A 109.5
C13 C16 H16B 109.5
C13 C16 H16C 109.5
C16 C13 P1 114.5(6)
C16 C13 C14 108.6(8)
C14 C13 P1 106.8(5)
C15 C13 P1 109.8(7)
C15 C13 C16 109.8(7)
C15 C13 C14 107.0(8)
C13 C14 H14A 109.5
C13 C14 H14B 109.5
C13 C14 H14C 109.5
H14A C14 H14B 109.5
H14A C14 H14C 109.5
H14B C14 H14C 109.5
C13 C15 H15A 109.5
C13 C15 H15B 109.5
C13 C15 H15C 109.5
H15A C15 H15B 109.5
H15A C15 H15C 109.5
H15B C15 H15C 109.5
C11 C9 P1 114.1(7)
C11 C9 C12 109.4(8)
C12 C9 P1 109.2(6)
C10 C9 P1 106.0(6)
C10 C9 C11 110.6(8)
C10 C9 C12 107.3(9)
C9 C11 H11A 109.5
C9 C11 H11B 109.5
C9 C11 H11C 109.5
H11A C11 H11B 109.5
H11A C11 H11C 109.5
H11B C11 H11C 109.5
N1 C17 H17A 108.3
N1 C17 H17B 108.3
N1 C17 C18 116.1(9)
H17A C17 H17B 107.4
C18 C17 H17A 108.3
C18 C17 H17B 108.3
N1 C20 H20A 108.8
N1 C20 H20B 108.8
N1 C20 C21 113.9(10)
H20A C20 H20B 107.7
C21 C20 H20A 108.8
C21 C20 H20B 108.8
C20 C21 H21A 108.9
C20 C21 H21B 108.9
C20 C21 C22 113.2(11)
H21A C21 H21B 107.7
C22 C21 H21A 108.9
C22 C21 H21B 108.9
C9 C12 H12A 109.5
C9 C12 H12B 109.5
C9 C12 H12C 109.5
H12A C12 H12B 109.5
H12A C12 H12C 109.5
H12B C12 H12C 109.5
C9 C10 H10A 109.5
C9 C10 H10B 109.5
C9 C10 H10C 109.5
H10A C10 H10B 109.5
H10A C10 H10C 109.5
H10B C10 H10C 109.5
C17 C18 H18A 108.5
C17 C18 H18B 108.5
H18A C18 H18B 107.5
C19 C18 C17 115.2(10)
C19 C18 H18A 108.5
C19 C18 H18B 108.5
C18 C19 H19A 109.5
C18 C19 H19B 109.5
C18 C19 H19C 109.5
H19A C19 H19B 109.5
H19A C19 H19C 109.5
H19B C19 H19C 109.5
C21 C22 H22A 109.5
C21 C22 H22B 109.5
C21 C22 H22C 109.5
H22A C22 H22B 109.5
H22A C22 H22C 109.5
H22B C22 H22C 109.5

loop_
_geom_bond_atom_site_label_1
_geom_bond_atom_site_label_2
_geom_bond_distance
Pd1 P1 2.222(3)
Pd1 C1 1.981(10)
Pd1 Cl1 2.396(3)
Pd1 N1 2.154(10)
P1 C7 1.854(9)
P1 C13 1.858(8)
P1 C9 1.863(8)
C8 H8A 0.9700
C8 H8B 0.9700
C8 C6 1.497(15)
C8 N1 1.468(13)
C1 C2 1.363(16)
C1 C6 1.428(13)
C2 C3 1.409(11)
C2 C7 1.508(11)
C3 H3 0.9300
C3 C4 1.373(13)
C6 C5 1.375(12)
C5 H5 0.9300
C5 C4 1.378(13)
C4 H4 0.9300
C7 H7A 0.9700
C7 H7B 0.9700
N1 C17 1.502(14)
N1 C20 1.502(17)
C16 H16A 0.9600
C16 H16B 0.9600
C16 H16C 0.9600
C16 C13 1.516(12)
C13 C14 1.536(11)
C13 C15 1.504(12)
C14 H14A 0.9600
C14 H14B 0.9600
C14 H14C 0.9600
C15 H15A 0.9600
C15 H15B 0.9600
C15 H15C 0.9600
C9 C11 1.511(13)
C9 C12 1.551(12)
C9 C10 1.501(13)
C11 H11A 0.9600
C11 H11B 0.9600
C11 H11C 0.9600
C17 H17A 0.9700
C17 H17B 0.9700
C17 C18 1.512(17)
C20 H20A 0.9700
C20 H20B 0.9700
C20 C21 1.504(18)
C21 H21A 0.9700
C21 H21B 0.9700
C21 C22 1.506(19)
C12 H12A 0.9600
C12 H12B 0.9600
C12 H12C 0.9600
C10 H10A 0.9600
C10 H10B 0.9600
C10 H10C 0.9600
C18 H18A 0.9700
C18 H18B 0.9700
C18 C19 1.464(16)
C19 H19A 0.9600
C19 H19B 0.9600
C19 H19C 0.9600
C22 H22A 0.9600
C22 H22B 0.9600
C22 H22C 0.9600

loop_
_geom_torsion_atom_site_label_1
_geom_torsion_atom_site_label_2
_geom_torsion_atom_site_label_3
_geom_torsion_atom_site_label_4
_geom_torsion
Pd1 P1 C7 C2 -17.2(7)
Pd1 P1 C13 C16 -179.0(6)
Pd1 P1 C13 C14 60.7(7)
Pd1 P1 C13 C15 -55.0(7)
Pd1 P1 C9 C11 -158.4(6)
Pd1 P1 C9 C12 78.9(7)
Pd1 P1 C9 C10 -36.4(7)
Pd1 C1 C2 C3 178.7(6)
Pd1 C1 C2 C7 -4.2(12)
Pd1 C1 C6 C8 -0.8(12)
Pd1 C1 C6 C5 -179.8(6)
Pd1 N1 C17 C18 -51.8(10)
Pd1 N1 C20 C21 56.7(10)
C8 C6 C5 C4 -178.1(10)
C8 N1 C17 C18 70.9(12)
C8 N1 C20 C21 -65.2(12)
C1 C2 C3 C4 1.6(12)
C1 C2 C7 P1 14.6(10)
C1 C6 C5 C4 0.8(12)
C2 C1 C6 C8 180.0(10)
C2 C1 C6 C5 1.0(12)
C2 C3 C4 C5 0.2(12)
C3 C2 C7 P1 -168.3(6)
C6 C8 N1 Pd1 -7.7(13)
C6 C8 N1 C17 -130.1(11)
C6 C8 N1 C20 112.8(12)
C6 C1 C2 C3 -2.2(12)
C6 C1 C2 C7 174.9(8)
C6 C5 C4 C3 -1.4(13)
C7 P1 C13 C16 67.6(7)
C7 P1 C13 C14 -52.6(7)
C7 P1 C13 C15 -168.3(6)
C7 P1 C9 C11 -43.6(8)
C7 P1 C9 C12 -166.3(7)
C7 P1 C9 C10 78.4(8)
C7 C2 C3 C4 -175.4(7)
N1 C8 C6 C1 6.0(16)
N1 C8 C6 C5 -175.1(8)
N1 C17 C18 C19 174.4(9)
N1 C20 C21 C22 -170.7(12)
C13 P1 C7 C2 100.5(7)
C13 P1 C9 C11 69.5(8)
C13 P1 C9 C12 -53.2(9)
C13 P1 C9 C10 -168.6(7)
C9 P1 C7 C2 -139.8(6)
C9 P1 C13 C16 -44.6(8)
C9 P1 C13 C14 -164.8(7)
C9 P1 C13 C15 79.5(8)
C17 N1 C20 C21 176.0(9)
C20 N1 C17 C18 -169.8(9)
